data_7104549
loop_
_publ_author_name
'Boyd, Derek R'
'Sharma, Narain D'
'Malone, John F'
'Allen, Christopher C R'

_publ_section_title
;
 New families of enantiopure cyclohexenone cis-diol, o-quinol dimer and
 hydrate metabolites from dioxygenase-catalysed dihydroxylation of
 phenols.
;
_journal_issue 24
_journal_name_full 'Chemical communications (Cambridge, England)'
_journal_page_first 3633
_journal_page_last 3635
_journal_paper_doi 10.1039/b905940g
_journal_volume 34
_journal_year 2009
_chemical_absolute_configuration rm
_chemical_formula_moiety 'C26 H32 O7'
_chemical_formula_sum 'C26 H32 O7'
_chemical_formula_weight 456.52
_chemical_melting_point 128
_chemical_name_systematic
;
?
;
_space_group_IT_number 4
_symmetry_cell_setting monoclinic
_symmetry_space_group_name_Hall 'P 2yb'
_symmetry_space_group_name_H-M 'P 1 21 1'
_atom_sites_solution_hydrogens difmap
_atom_sites_solution_primary direct
_atom_sites_solution_secondary difmap
_audit_creation_method SHELXL-97
_cell_angle_alpha 90.00
_cell_angle_beta 101.776(13)
_cell_angle_gamma 90.00
_cell_formula_units_Z 2
_cell_length_a 6.4039(14)
_cell_length_b 13.997(3)
_cell_length_c 13.665(2)
_cell_measurement_reflns_used 43
_cell_measurement_temperature 293(2)
_cell_measurement_theta_max 12.52
_cell_measurement_theta_min 5.24
_cell_volume 1199.1(4)
_computing_cell_refinement 'Bruker XSCANS'
_computing_data_collection 'Bruker XSCANS'
_computing_data_reduction 'Bruker XSCANS'
_computing_molecular_graphics 'Bruker SHELXTL'
_computing_publication_material 'SHELXL-97 (Sheldrick, 1997)'
_computing_structure_refinement 'SHELXL-97 (Sheldrick, 1997)'
_computing_structure_solution 'SHELXS-97 (Sheldrick, 1990)'
_diffrn_ambient_temperature 293(2)
_diffrn_measured_fraction_theta_full 0.993
_diffrn_measured_fraction_theta_max 0.993
_diffrn_measurement_device_type 'Bruker P4 diffractometer'
_diffrn_measurement_method 'omega scans'
_diffrn_radiation_monochromator graphite
_diffrn_radiation_source 'fine-focus sealed tube'
_diffrn_radiation_type MoK\a
_diffrn_radiation_wavelength 0.71073
_diffrn_reflns_av_R_equivalents 0.0193
_diffrn_reflns_av_sigmaI/netI 0.0378
_diffrn_reflns_limit_h_max 8
_diffrn_reflns_limit_h_min -1
_diffrn_reflns_limit_k_max 1
_diffrn_reflns_limit_k_min -18
_diffrn_reflns_limit_l_max 17
_diffrn_reflns_limit_l_min -17
_diffrn_reflns_number 3875
_diffrn_reflns_theta_full 27.50
_diffrn_reflns_theta_max 27.50
_diffrn_reflns_theta_min 2.11
_diffrn_standards_decay_% 0
_diffrn_standards_interval_count 97
_diffrn_standards_number 3
_exptl_absorpt_coefficient_mu 0.091
_exptl_absorpt_correction_type none
_exptl_crystal_colour colourless
_exptl_crystal_density_diffrn 1.264
_exptl_crystal_density_method 'not measured'
_exptl_crystal_description 'elongated plates'
_exptl_crystal_F_000 488
_exptl_crystal_size_max 0.70
_exptl_crystal_size_mid 0.60
_exptl_crystal_size_min 0.20
_refine_diff_density_max 0.140
_refine_diff_density_min -0.181
_refine_diff_density_rms 0.037
_refine_ls_abs_structure_details 'Flack H D (1983), Acta Cryst. A39, 876-881'
_refine_ls_abs_structure_Flack -1.0(13)
_refine_ls_extinction_method none
_refine_ls_goodness_of_fit_ref 1.045
_refine_ls_hydrogen_treatment constr
_refine_ls_matrix_type full
_refine_ls_number_parameters 306
_refine_ls_number_reflns 3076
_refine_ls_number_restraints 1
_refine_ls_restrained_S_all 1.044
_refine_ls_R_factor_all 0.0630
_refine_ls_R_factor_gt 0.0441
_refine_ls_shift/su_max 0.008
_refine_ls_shift/su_mean 0.000
_refine_ls_structure_factor_coef Fsqd
_refine_ls_weighting_details 'calc w=1/[\s^2^(Fo^2^)+(0.0531P)^2^+0.1112P] where P=(Fo^2^+2Fc^2^)/3'
_refine_ls_weighting_scheme calc
_refine_ls_wR_factor_gt 0.1018
_refine_ls_wR_factor_ref 0.1119
_reflns_number_gt 2369
_reflns_number_total 3076
_reflns_threshold_expression >2sigma(I)
_cod_data_source_file b905940g.txt
_cod_data_source_block 12d
_cod_original_sg_symbol_H-M P2(1)
_cod_database_code 7104549

loop_
_symmetry_equiv_pos_as_xyz
'x, y, z'
'-x, y+1/2, -z'

loop_
_atom_site_label
_atom_site_type_symbol
_atom_site_fract_x
_atom_site_fract_y
_atom_site_fract_z
_atom_site_U_iso_or_equiv
_atom_site_adp_type
_atom_site_occupancy
_atom_site_symmetry_multiplicity
_atom_site_calc_flag
_atom_site_refinement_flags
_atom_site_disorder_assembly
_atom_site_disorder_group
C1 C 0.4183(4) 0.7617(2) 0.87151(18) 0.0360(6) Uani 1 1 d . . .
H1 H 0.2655 0.7489 0.8493 0.043 Uiso 1 1 calc R . .
C2 C 0.5280(4) 0.7522(2) 0.77994(18) 0.0348(5) Uani 1 1 d . . .
H2 H 0.4134 0.7541 0.7202 0.042 Uiso 1 1 calc R . .
C3 C 0.6394(5) 0.6557(2) 0.7779(2) 0.0494(8) Uani 1 1 d . . .
O3 O 0.7681(5) 0.6581(2) 0.7034(2) 0.0733(8) Uani 1 1 d . . .
H3 H 0.8932 0.6485 0.7299 0.110 Uiso 1 1 calc R . .
C3' C 0.4761(6) 0.5748(3) 0.7515(3) 0.0628(9) Uani 1 1 d . . .
H3'A H 0.4066 0.5800 0.6825 0.094 Uiso 1 1 calc R . .
H3'B H 0.3718 0.5796 0.7927 0.094 Uiso 1 1 calc R . .
H3'C H 0.5475 0.5143 0.7627 0.094 Uiso 1 1 calc R . .
C4 C 0.7816(6) 0.6353(2) 0.8790(3) 0.0607(9) Uani 1 1 d . . .
O4 O 0.9660(5) 0.6095(2) 0.8829(3) 0.0972(11) Uani 1 1 d . . .
C5 C 0.6787(6) 0.6440(3) 0.9636(3) 0.0635(10) Uani 1 1 d . . .
H5 H 0.7353 0.6113 1.0222 0.076 Uiso 1 1 calc R . .
C6 C 0.5053(6) 0.6976(2) 0.9598(2) 0.0516(8) Uani 1 1 d . . .
C6' C 0.3879(8) 0.7009(3) 1.0454(3) 0.0834(14) Uani 1 1 d . . .
H6'A H 0.4570 0.6592 1.0979 0.125 Uiso 1 1 calc R . .
H6'B H 0.2432 0.6805 1.0221 0.125 Uiso 1 1 calc R . .
H6'C H 0.3891 0.7650 1.0703 0.125 Uiso 1 1 calc R . .
C7 C 0.6714(4) 0.8411(2) 0.7738(2) 0.0359(6) Uani 1 1 d . . .
H7 H 0.7654 0.8304 0.7266 0.043 Uiso 1 1 calc R . .
C8 C 0.4485(4) 0.8689(2) 0.90827(18) 0.0397(6) Uani 1 1 d . . .
H8 H 0.3685 0.8821 0.9607 0.048 Uiso 1 1 calc R . .
C9 C 0.3771(4) 0.9338(2) 0.81839(19) 0.0378(6) Uani 1 1 d . . .
O9 O 0.2253(4) 0.98603(19) 0.80787(17) 0.0602(6) Uani 1 1 d . . .
C10 C 0.5228(4) 0.92718(19) 0.74197(19) 0.0350(6) Uani 1 1 d . . .
C10' C 0.6370(5) 1.0222(2) 0.7389(2) 0.0484(7) Uani 1 1 d . . .
H10A H 0.7360 1.0170 0.6951 0.073 Uiso 1 1 calc R . .
H10B H 0.7126 1.0384 0.8050 0.073 Uiso 1 1 calc R . .
H10C H 0.5342 1.0711 0.7148 0.073 Uiso 1 1 calc R . .
O10 O 0.3735(3) 0.91003(14) 0.64633(12) 0.0373(4) Uani 1 1 d . . .
C11 C 0.7983(5) 0.8654(2) 0.8766(2) 0.0465(7) Uani 1 1 d . . .
H11 H 0.9466 0.8679 0.8902 0.056 Uiso 1 1 calc R . .
C12 C 0.6862(5) 0.8831(2) 0.9463(2) 0.0448(7) Uani 1 1 d . . .
C12' C 0.7696(7) 0.9116(3) 1.0526(2) 0.0735(11) Uani 1 1 d . . .
H12A H 0.9221 0.9056 1.0678 0.110 Uiso 1 1 calc R . .
H12B H 0.7094 0.8708 1.0960 0.110 Uiso 1 1 calc R . .
H12C H 0.7307 0.9767 1.0620 0.110 Uiso 1 1 calc R . .
C13 C 0.4499(4) 0.9040(2) 0.56162(19) 0.0392(6) Uani 1 1 d . . .
O13 O 0.6332(3) 0.9129(2) 0.55687(15) 0.0583(6) Uani 1 1 d . . .
C14 C 0.2716(4) 0.8829(2) 0.47341(18) 0.0387(6) Uani 1 1 d . . .
O14 O 0.3664(3) 0.88834(18) 0.38469(13) 0.0498(5) Uani 1 1 d . . .
C15 C 0.0791(5) 0.9496(2) 0.4528(2) 0.0503(7) Uani 1 1 d . . .
H15A H 0.1165 1.0119 0.4304 0.060 Uiso 1 1 calc R . .
H15B H 0.0170 0.9572 0.5114 0.060 Uiso 1 1 calc R . .
C16 C -0.0737(5) 0.8950(3) 0.3681(2) 0.0576(8) Uani 1 1 d . . .
H16A H -0.1021 0.9320 0.3068 0.069 Uiso 1 1 calc R . .
H16B H -0.2079 0.8806 0.3874 0.069 Uiso 1 1 calc R . .
C17 C 0.0506(5) 0.8016(3) 0.3550(2) 0.0488(7) Uani 1 1 d . . .
C18 C 0.2334(5) 0.8388(3) 0.3111(2) 0.0535(8) Uani 1 1 d . . .
O18 O 0.2689(4) 0.8316(3) 0.22841(17) 0.0817(9) Uani 1 1 d . . .
C19 C -0.0802(7) 0.7229(3) 0.2954(3) 0.0752(11) Uani 1 1 d . . .
H19A H -0.1344 0.7448 0.2284 0.113 Uiso 1 1 calc R . .
H19B H -0.1971 0.7064 0.3263 0.113 Uiso 1 1 calc R . .
H19C H 0.0082 0.6678 0.2936 0.113 Uiso 1 1 calc R . .
C20 C 0.1727(4) 0.7805(2) 0.4636(2) 0.0405(6) Uani 1 1 d . . .
C21 C 0.0263(5) 0.7581(3) 0.5367(2) 0.0554(8) Uani 1 1 d . . .
H21A H -0.0409 0.6972 0.5203 0.083 Uiso 1 1 calc R . .
H21B H -0.0809 0.8068 0.5319 0.083 Uiso 1 1 calc R . .
H21C H 0.1092 0.7563 0.6037 0.083 Uiso 1 1 calc R . .
C22 C 0.3417(6) 0.7021(3) 0.4698(3) 0.0562(8) Uani 1 1 d . . .
H22A H 0.4334 0.7030 0.5348 0.084 Uiso 1 1 calc R . .
H22B H 0.4248 0.7132 0.4198 0.084 Uiso 1 1 calc R . .
H22C H 0.2729 0.6410 0.4585 0.084 Uiso 1 1 calc R . .

loop_
_atom_site_aniso_label
_atom_site_aniso_U_11
_atom_site_aniso_U_22
_atom_site_aniso_U_33
_atom_site_aniso_U_23
_atom_site_aniso_U_13
_atom_site_aniso_U_12
C1 0.0372(13) 0.0396(14) 0.0331(12) -0.0011(11) 0.0116(10) -0.0069(12)
C2 0.0398(13) 0.0341(13) 0.0314(12) 0.0001(11) 0.0091(10) -0.0019(12)
C3 0.0631(19) 0.0346(15) 0.0563(19) 0.0006(14) 0.0254(16) 0.0035(15)
O3 0.0918(18) 0.0515(14) 0.0937(19) 0.0012(14) 0.0588(16) 0.0137(15)
C3' 0.091(3) 0.0374(17) 0.062(2) -0.0084(15) 0.0207(19) -0.0102(18)
C4 0.064(2) 0.0368(18) 0.078(2) 0.0047(16) 0.0071(18) 0.0084(16)
O4 0.0683(18) 0.076(2) 0.142(3) 0.015(2) 0.0092(18) 0.0291(17)
C5 0.082(3) 0.0478(19) 0.054(2) 0.0147(16) -0.0021(18) -0.004(2)
C6 0.078(2) 0.0410(16) 0.0348(14) 0.0026(13) 0.0093(15) -0.0151(17)
C6' 0.135(4) 0.076(3) 0.0473(19) 0.0086(19) 0.040(2) -0.021(3)
C7 0.0364(13) 0.0345(14) 0.0402(14) 0.0019(11) 0.0157(11) 0.0013(12)
C8 0.0509(15) 0.0411(15) 0.0302(12) -0.0048(11) 0.0157(12) -0.0005(13)
C9 0.0428(14) 0.0345(14) 0.0376(14) -0.0042(11) 0.0120(11) 0.0024(13)
O9 0.0639(14) 0.0675(15) 0.0547(12) 0.0071(11) 0.0251(11) 0.0267(13)
C10 0.0414(13) 0.0320(13) 0.0342(12) -0.0011(11) 0.0135(10) -0.0002(12)
C10' 0.064(2) 0.0348(15) 0.0495(16) -0.0008(13) 0.0196(15) -0.0045(14)
O10 0.0411(9) 0.0416(10) 0.0320(8) 0.0009(8) 0.0138(7) 0.0007(9)
C11 0.0384(14) 0.0395(16) 0.0590(17) 0.0039(14) 0.0040(13) -0.0061(13)
C12 0.0566(16) 0.0338(15) 0.0413(14) -0.0029(12) 0.0036(13) -0.0054(14)
C12' 0.093(3) 0.067(2) 0.0501(18) -0.0105(18) -0.0082(18) -0.018(2)
C13 0.0461(14) 0.0377(15) 0.0392(13) 0.0005(12) 0.0212(11) 0.0023(13)
O13 0.0441(10) 0.0878(18) 0.0479(11) -0.0073(12) 0.0213(9) -0.0056(12)
C14 0.0428(14) 0.0437(15) 0.0341(12) 0.0014(12) 0.0185(11) 0.0049(13)
O14 0.0529(11) 0.0674(15) 0.0337(9) 0.0009(10) 0.0195(8) -0.0034(11)
C15 0.0589(18) 0.0449(17) 0.0501(16) 0.0040(14) 0.0180(14) 0.0142(15)
C16 0.0529(17) 0.069(2) 0.0497(16) 0.0035(17) 0.0087(14) 0.0162(18)
C17 0.0488(16) 0.0564(19) 0.0398(14) -0.0034(14) 0.0059(13) 0.0040(16)
C18 0.0572(18) 0.066(2) 0.0386(15) -0.0005(15) 0.0135(14) 0.0082(18)
O18 0.0875(18) 0.123(3) 0.0399(12) -0.0127(14) 0.0254(12) -0.0018(19)
C19 0.076(2) 0.078(3) 0.064(2) -0.013(2) -0.003(2) -0.008(2)
C20 0.0416(14) 0.0414(16) 0.0390(13) -0.0010(12) 0.0094(12) 0.0022(13)
C21 0.0531(17) 0.059(2) 0.0583(18) 0.0094(17) 0.0199(15) -0.0064(17)
C22 0.062(2) 0.0444(17) 0.0599(19) -0.0043(15) 0.0074(16) 0.0150(16)

loop_
_atom_type_symbol
_atom_type_description
_atom_type_scat_dispersion_real
_atom_type_scat_dispersion_imag
_atom_type_scat_source
C C 0.0033 0.0016 'International Tables Vol C Tables 4.2.6.8 and 6.1.1.4'
H H 0.0000 0.0000 'International Tables Vol C Tables 4.2.6.8 and 6.1.1.4'
O O 0.0106 0.0060 'International Tables Vol C Tables 4.2.6.8 and 6.1.1.4'

loop_
_geom_angle_atom_site_label_1
_geom_angle_atom_site_label_2
_geom_angle_atom_site_label_3
_geom_angle
_geom_angle_site_symmetry_1
_geom_angle_site_symmetry_3
_geom_angle_publ_flag
C6 C1 C2 115.8(3) . . ?
C6 C1 C8 107.9(2) . . ?
C2 C1 C8 106.8(2) . . ?
C3 C2 C7 114.9(2) . . ?
C3 C2 C1 112.2(2) . . ?
C7 C2 C1 109.9(2) . . ?
O3 C3 C4 109.0(3) . . ?
O3 C3 C2 109.2(2) . . ?
C4 C3 C2 110.2(3) . . ?
O3 C3 C3' 108.2(3) . . ?
C4 C3 C3' 109.2(3) . . ?
C2 C3 C3' 110.9(3) . . ?
O4 C4 C5 125.5(4) . . ?
O4 C4 C3 119.3(4) . . ?
C5 C4 C3 115.1(3) . . ?
C6 C5 C4 121.9(3) . . ?
C5 C6 C6' 121.9(3) . . ?
C5 C6 C1 122.2(3) . . ?
C6' C6 C1 115.9(3) . . ?
C11 C7 C10 105.7(2) . . ?
C11 C7 C2 110.0(2) . . ?
C10 C7 C2 107.6(2) . . ?
C12 C8 C9 108.3(2) . . ?
C12 C8 C1 106.4(2) . . ?
C9 C8 C1 108.2(2) . . ?
O9 C9 C8 124.2(2) . . ?
O9 C9 C10 122.9(2) . . ?
C8 C9 C10 112.8(2) . . ?
O10 C10 C10' 110.3(2) . . ?
O10 C10 C9 103.79(19) . . ?
C10' C10 C9 109.1(2) . . ?
O10 C10 C7 112.0(2) . . ?
C10' C10 C7 114.7(2) . . ?
C9 C10 C7 106.3(2) . . ?
C13 O10 C10 119.24(19) . . ?
C12 C11 C7 116.2(2) . . ?
C11 C12 C12' 127.5(3) . . ?
C11 C12 C8 112.4(2) . . ?
C12' C12 C8 120.1(3) . . ?
O13 C13 O10 124.9(3) . . ?
O13 C13 C14 124.6(2) . . ?
O10 C13 C14 110.5(2) . . ?
O14 C14 C13 106.1(2) . . ?
O14 C14 C15 105.7(2) . . ?
C13 C14 C15 118.6(2) . . ?
O14 C14 C20 101.9(2) . . ?
C13 C14 C20 118.3(2) . . ?
C15 C14 C20 104.3(2) . . ?
C18 O14 C14 106.4(2) . . ?
C14 C15 C16 101.5(3) . . ?
C15 C16 C17 103.8(2) . . ?
C18 C17 C19 115.1(3) . . ?
C18 C17 C20 99.5(2) . . ?
C19 C17 C20 119.3(3) . . ?
C18 C17 C16 102.2(3) . . ?
C19 C17 C16 115.6(3) . . ?
C20 C17 C16 102.6(2) . . ?
O18 C18 O14 121.8(3) . . ?
O18 C18 C17 130.8(3) . . ?
O14 C18 C17 107.4(2) . . ?
C22 C20 C21 109.7(3) . . ?
C22 C20 C17 113.6(3) . . ?
C21 C20 C17 113.8(2) . . ?
C22 C20 C14 112.5(2) . . ?
C21 C20 C14 115.0(2) . . ?
C17 C20 C14 91.3(2) . . ?

loop_
_geom_bond_atom_site_label_1
_geom_bond_atom_site_label_2
_geom_bond_distance
_geom_bond_site_symmetry_2
_geom_bond_publ_flag
C1 C6 1.516(4) . ?
C1 C2 1.561(3) . ?
C1 C8 1.582(4) . ?
C2 C3 1.530(4) . ?
C2 C7 1.559(4) . ?
C3 O3 1.436(4) . ?
C3 C4 1.518(5) . ?
C3 C3' 1.533(5) . ?
C4 O4 1.225(4) . ?
C4 C5 1.448(5) . ?
C5 C6 1.332(5) . ?
C6 C6' 1.515(5) . ?
C7 C11 1.510(4) . ?
C7 C10 1.542(4) . ?
C8 C12 1.518(4) . ?
C8 C9 1.521(4) . ?
C9 O9 1.201(3) . ?
C9 C10 1.539(3) . ?
C10 O10 1.473(3) . ?
C10 C10' 1.522(4) . ?
O10 C13 1.348(3) . ?
C11 C12 1.329(4) . ?
C12 C12' 1.495(4) . ?
C13 O13 1.195(3) . ?
C13 C14 1.511(4) . ?
C14 O14 1.464(3) . ?
C14 C15 1.526(4) . ?
C14 C20 1.562(4) . ?
O14 C18 1.366(4) . ?
C15 C16 1.555(5) . ?
C16 C17 1.560(5) . ?
C17 C18 1.513(4) . ?
C17 C19 1.516(5) . ?
C17 C20 1.558(4) . ?
C18 O18 1.202(3) . ?
C20 C22 1.531(4) . ?
C20 C21 1.535(4) . ?

loop_
_geom_torsion_atom_site_label_1
_geom_torsion_atom_site_label_2
_geom_torsion_atom_site_label_3
_geom_torsion_atom_site_label_4
_geom_torsion
_geom_torsion_site_symmetry_1
_geom_torsion_site_symmetry_2
_geom_torsion_site_symmetry_3
_geom_torsion_site_symmetry_4
_geom_torsion_publ_flag
C6 C1 C2 C3 22.6(3) . . . . ?
C8 C1 C2 C3 142.8(2) . . . . ?
C6 C1 C2 C7 -106.6(3) . . . . ?
C8 C1 C2 C7 13.6(3) . . . . ?
C7 C2 C3 O3 -43.1(3) . . . . ?
C1 C2 C3 O3 -169.7(2) . . . . ?
C7 C2 C3 C4 76.6(3) . . . . ?
C1 C2 C3 C4 -50.0(3) . . . . ?
C7 C2 C3 C3' -162.3(2) . . . . ?
C1 C2 C3 C3' 71.1(3) . . . . ?
O3 C3 C4 O4 -11.4(4) . . . . ?
C2 C3 C4 O4 -131.2(4) . . . . ?
C3' C3 C4 O4 106.7(4) . . . . ?
O3 C3 C4 C5 171.7(3) . . . . ?
C2 C3 C4 C5 51.9(4) . . . . ?
C3' C3 C4 C5 -70.2(4) . . . . ?
O4 C4 C5 C6 159.9(4) . . . . ?
C3 C4 C5 C6 -23.4(5) . . . . ?
C4 C5 C6 C6' 175.3(4) . . . . ?
C4 C5 C6 C1 -7.1(5) . . . . ?
C2 C1 C6 C5 6.9(4) . . . . ?
C8 C1 C6 C5 -112.7(3) . . . . ?
C2 C1 C6 C6' -175.3(3) . . . . ?
C8 C1 C6 C6' 65.1(3) . . . . ?
C3 C2 C7 C11 -83.7(3) . . . . ?
C1 C2 C7 C11 44.0(3) . . . . ?
C3 C2 C7 C10 161.6(2) . . . . ?
C1 C2 C7 C10 -70.7(3) . . . . ?
C6 C1 C8 C12 59.6(3) . . . . ?
C2 C1 C8 C12 -65.6(2) . . . . ?
C6 C1 C8 C9 175.8(2) . . . . ?
C2 C1 C8 C9 50.6(3) . . . . ?
C12 C8 C9 O9 -131.1(3) . . . . ?
C1 C8 C9 O9 114.0(3) . . . . ?
C12 C8 C9 C10 47.9(3) . . . . ?
C1 C8 C9 C10 -67.0(3) . . . . ?
O9 C9 C10 O10 -52.2(3) . . . . ?
C8 C9 C10 O10 128.8(2) . . . . ?
O9 C9 C10 C10' 65.3(4) . . . . ?
C8 C9 C10 C10' -113.7(3) . . . . ?
O9 C9 C10 C7 -170.5(3) . . . . ?
C8 C9 C10 C7 10.5(3) . . . . ?
C11 C7 C10 O10 -174.7(2) . . . . ?
C2 C7 C10 O10 -57.2(2) . . . . ?
C11 C7 C10 C10' 58.6(3) . . . . ?
C2 C7 C10 C10' 176.1(2) . . . . ?
C11 C7 C10 C9 -62.0(3) . . . . ?
C2 C7 C10 C9 55.5(3) . . . . ?
C10' C10 O10 C13 60.9(3) . . . . ?
C9 C10 O10 C13 177.6(2) . . . . ?
C7 C10 O10 C13 -68.2(3) . . . . ?
C10 C7 C11 C12 58.2(3) . . . . ?
C2 C7 C11 C12 -57.7(3) . . . . ?
C7 C11 C12 C12' -178.0(3) . . . . ?
C7 C11 C12 C8 3.4(4) . . . . ?
C9 C8 C12 C11 -57.6(3) . . . . ?
C1 C8 C12 C11 58.6(3) . . . . ?
C9 C8 C12 C12' 123.7(3) . . . . ?
C1 C8 C12 C12' -120.1(3) . . . . ?
C10 O10 C13 O13 -1.2(4) . . . . ?
C10 O10 C13 C14 178.1(2) . . . . ?
O13 C13 C14 O14 -6.9(4) . . . . ?
O10 C13 C14 O14 173.9(2) . . . . ?
O13 C13 C14 C15 -125.4(3) . . . . ?
O10 C13 C14 C15 55.3(3) . . . . ?
O13 C13 C14 C20 106.7(3) . . . . ?
O10 C13 C14 C20 -72.6(3) . . . . ?
C13 C14 O14 C18 159.6(2) . . . . ?
C15 C14 O14 C18 -73.6(3) . . . . ?
C20 C14 O14 C18 35.2(3) . . . . ?
O14 C14 C15 C16 68.9(3) . . . . ?
C13 C14 C15 C16 -172.3(2) . . . . ?
C20 C14 C15 C16 -38.1(3) . . . . ?
C14 C15 C16 C17 2.2(3) . . . . ?
C15 C16 C17 C18 -68.6(3) . . . . ?
C15 C16 C17 C19 165.6(3) . . . . ?
C15 C16 C17 C20 34.1(3) . . . . ?
C14 O14 C18 O18 179.3(3) . . . . ?
C14 O14 C18 C17 0.1(3) . . . . ?
C19 C17 C18 O18 17.1(6) . . . . ?
C20 C17 C18 O18 145.8(4) . . . . ?
C16 C17 C18 O18 -108.9(4) . . . . ?
C19 C17 C18 O14 -163.8(3) . . . . ?
C20 C17 C18 O14 -35.1(3) . . . . ?
C16 C17 C18 O14 70.1(3) . . . . ?
C18 C17 C20 C22 -64.3(3) . . . . ?
C19 C17 C20 C22 61.7(4) . . . . ?
C16 C17 C20 C22 -169.1(3) . . . . ?
C18 C17 C20 C21 169.3(3) . . . . ?
C19 C17 C20 C21 -64.8(4) . . . . ?
C16 C17 C20 C21 64.4(3) . . . . ?
C18 C17 C20 C14 51.1(3) . . . . ?
C19 C17 C20 C14 177.0(3) . . . . ?
C16 C17 C20 C14 -53.8(2) . . . . ?
O14 C14 C20 C22 63.4(3) . . . . ?
C13 C14 C20 C22 -52.4(3) . . . . ?
C15 C14 C20 C22 173.3(3) . . . . ?
O14 C14 C20 C21 -170.0(2) . . . . ?
C13 C14 C20 C21 74.2(3) . . . . ?
C15 C14 C20 C21 -60.2(3) . . . . ?
O14 C14 C20 C17 -52.8(2) . . . . ?
C13 C14 C20 C17 -168.6(2) . . . . ?
C15 C14 C20 C17 57.0(2) . . . . ?

loop_
_cod_related_entry_id
_cod_related_entry_database
_cod_related_entry_code
1 ChemSpider 30653130
